data_7246531
loop_
_publ_author_name
'ul Nisa, Zaib'
'Ashashi, Nargis Akhter'
'Singhaal, Richa'
'Ahmad, Musheer'
'Gomila, Rosa M.'
'Frontera, Antonio'
'Sheikh, Haq Nawaz'

_publ_section_title
;
 Selective and efficient detection of Pb2+ in aqueous solution by
 lanthanoid-organic frameworks bearing pyridine-3,4-dicarboxylic acid and
 glutaric acid
;
_journal_issue 16
_journal_name_full CrystEngComm
_journal_page_first 2418
_journal_page_last 2440
_journal_paper_doi 10.1039/D3CE00099K
_journal_volume 25
_journal_year 2023
_chemical_formula_moiety 'C19 H20 N2 O16 Pr2, C4 H6 N2'
_chemical_formula_sum 'C23 H26 N4 O16 Pr2'
_chemical_formula_weight 896.30
_space_group_crystal_system monoclinic
_space_group_IT_number 11
_space_group_name_Hall '-P 2yb'
_space_group_name_H-M_alt 'P 1 21/m 1'
_atom_sites_solution_hydrogens mixed
_audit_creation_method SHELXL-2016/6
_audit_update_record
;
2022-08-16 deposited with the CCDC.	2023-03-29 downloaded from the CCDC.
;
_cell_angle_alpha 90
_cell_angle_beta 101.9740(10)
_cell_angle_gamma 90
_cell_formula_units_Z 2
_cell_length_a 6.03960(10)
_cell_length_b 26.7827(3)
_cell_length_c 11.4830(2)
_cell_measurement_reflns_used 7683
_cell_measurement_temperature 296(2)
_cell_measurement_theta_max 27.43
_cell_measurement_theta_min 2.31
_cell_volume 1817.04(5)
_computing_cell_refinement 'Bruker SAINT'
_computing_data_collection 'Bruker APEX3'
_computing_data_reduction 'Bruker SAINT'
_computing_molecular_graphics 'Bruker SHELXTL'
_computing_publication_material 'Bruker SHELXTL'
_computing_structure_refinement 'SHELXL-2016/6 (Sheldrick, 2016)'
_computing_structure_solution 'SHELXT 2014/5 (Sheldrick, 2014)'
_diffrn_ambient_temperature 296(2)
_diffrn_measured_fraction_theta_full 0.999
_diffrn_measured_fraction_theta_max 0.976
_diffrn_measurement_device_type 'Bruker APEX-III CCD'
_diffrn_measurement_method '\f and \w scans'
_diffrn_radiation_type MoK\a
_diffrn_radiation_wavelength 0.71073
_diffrn_reflns_av_R_equivalents 0.1221
_diffrn_reflns_av_unetI/netI 0.0453
_diffrn_reflns_Laue_measured_fraction_full 0.999
_diffrn_reflns_Laue_measured_fraction_max 0.976
_diffrn_reflns_limit_h_max 7
_diffrn_reflns_limit_h_min -7
_diffrn_reflns_limit_k_max 34
_diffrn_reflns_limit_k_min -34
_diffrn_reflns_limit_l_max 14
_diffrn_reflns_limit_l_min -14
_diffrn_reflns_number 53652
_diffrn_reflns_point_group_measured_fraction_full 0.999
_diffrn_reflns_point_group_measured_fraction_max 0.976
_diffrn_reflns_theta_full 25.242
_diffrn_reflns_theta_max 27.368
_diffrn_reflns_theta_min 1.813
_exptl_absorpt_coefficient_mu 2.716
_exptl_absorpt_correction_T_max 0.725
_exptl_absorpt_correction_T_min 0.646
_exptl_absorpt_correction_type multi-scan
_exptl_absorpt_process_details 'SADABS-2016/2 - Bruker AXS area detector scaling and absorption correction'
_exptl_crystal_colour Green
_exptl_crystal_density_diffrn 1.638
_exptl_crystal_description .Block'
_exptl_crystal_F_000 876
_exptl_crystal_size_max 0.12
_exptl_crystal_size_mid 0.09
_exptl_crystal_size_min 0.06
_refine_diff_density_max 2.264
_refine_diff_density_min -0.706
_refine_diff_density_rms 0.187
_refine_ls_extinction_method none
_refine_ls_goodness_of_fit_ref 1.216
_refine_ls_hydrogen_treatment mixed
_refine_ls_matrix_type full
_refine_ls_number_parameters 218
_refine_ls_number_reflns 4099
_refine_ls_number_restraints 8
_refine_ls_restrained_S_all 1.215
_refine_ls_R_factor_all 0.0502
_refine_ls_R_factor_gt 0.0487
_refine_ls_shift/su_max 0.009
_refine_ls_shift/su_mean 0.000
_refine_ls_structure_factor_coef Fsqd
_refine_ls_weighting_details 'w=1/[\s^2^(Fo^2^)+(0.0456P)^2^+14.3701P] where P=(Fo^2^+2Fc^2^)/3'
_refine_ls_weighting_scheme calc
_refine_ls_wR_factor_gt 0.1411
_refine_ls_wR_factor_ref 0.1420
_reflns_Friedel_coverage 0.000
_reflns_number_gt 3949
_reflns_number_total 4099
_reflns_threshold_expression 'I > 2\s(I)'
_cod_data_source_file d3ce00099k2.cif
_cod_data_source_block shelx_CCDC1
_cod_depositor_comments
;
The following automatic conversions were performed:

data item '_exptl_absorpt_correction_type' value 'Multi-scan' was
changed to 'multi-scan' in accordance with the
/home/data/users/saulius/crontab/automatic-downloads/rss-feeds/RSC/lib/dictionaries/cif_core.dic
dictionary named 'cif_core.dic' version 2.4.2 last updated on
2011-04-26.

Automatic conversion script
Id: cif_fix_values 7556 2019-12-06 15:28:31Z antanas 

 Adding full bibliography for 7246530--7246534.cif.
;
_cod_original_sg_symbol_H-M 'P 21/m'
_cod_database_code 7246531
_shelx_shelxl_version_number 2016/6
_shelx_space_group_comment
;
The symmetry employed for this shelxl refinement is uniquely defined
by the following loop, which should always be used as a source of
symmetry information in preference to the above space-group names.
They are only intended as comments.
;

loop_
_space_group_symop_operation_xyz
'x, y, z'
'-x, y+1/2, -z'
'-x, -y, -z'
'x, -y-1/2, z'

loop_
_atom_site_label
_atom_site_type_symbol
_atom_site_fract_x
_atom_site_fract_y
_atom_site_fract_z
_atom_site_U_iso_or_equiv
_atom_site_adp_type
_atom_site_occupancy
_atom_site_site_symmetry_order
_atom_site_calc_flag
_atom_site_refinement_flags_posn
_atom_site_refinement_flags_adp
_atom_site_refinement_flags_occupancy
_atom_site_disorder_assembly
_atom_site_disorder_group
C1 C 0.7064(10) 0.4487(3) 0.3621(5) 0.0226(12) Uani 1 1 d . . . . .
C2 C 0.6062(10) 0.4461(3) 0.2300(5) 0.0241(13) Uani 1 1 d . . . . .
C3 C 0.7264(13) 0.4201(3) 0.1600(7) 0.0406(18) Uani 1 1 d . . . . .
H3 H 0.866381 0.406025 0.192490 0.049 Uiso 1 1 calc R U . . .
C4 C 0.6322(14) 0.4155(4) 0.0399(7) 0.049(2) Uani 1 1 d . . . . .
H4 H 0.714615 0.398592 -0.007802 0.059 Uiso 1 1 calc R U . . .
C5 C 0.3167(11) 0.4595(3) 0.0573(6) 0.0326(16) Uani 1 1 d . . . . .
H5 H 0.176546 0.472843 0.022337 0.039 Uiso 1 1 calc R U . . .
C6 C 0.3975(10) 0.4672(3) 0.1780(5) 0.0256(13) Uani 1 1 d . . . . .
C7 C 0.2652(10) 0.4976(2) 0.2477(5) 0.0236(13) Uani 1 1 d . . . . .
C8 C 1.2485(12) 0.6558(3) 0.3419(7) 0.0332(15) Uani 1 1 d . . . . .
C9 C 1.3682(17) 0.7031(3) 0.3217(10) 0.058(3) Uani 1 1 d . . . . .
H9A H 1.521172 0.701879 0.368923 0.069 Uiso 1 1 calc R U . . .
H9B H 1.378927 0.704558 0.238631 0.069 Uiso 1 1 calc R U . . .
C10 C 1.258(2) 0.750000 0.3517(12) 0.050(3) Uani 1 2 d S T P . .
H10A H 1.101355 0.750000 0.309641 0.060 Uiso 1 2 calc R U P . .
H10B H 1.259363 0.750000 0.436327 0.060 Uiso 1 2 calc R U P . .
C11 C 1.063(5) 0.7105(13) -0.026(3) 0.249(16) Uani 1 1 d D . . . .
H11A H 1.082184 0.734476 -0.085709 0.374 Uiso 1 1 calc R U . . .
H11B H 1.026752 0.678537 -0.063431 0.374 Uiso 1 1 calc R U . . .
H11C H 1.200998 0.707913 0.032435 0.374 Uiso 1 1 calc R U . . .
C12 C 0.878(5) 0.727(2) 0.031(2) 0.36(7) Uani 1 1 d D . . . .
N1 N 0.4297(11) 0.4338(3) -0.0115(5) 0.0424(17) Uani 1 1 d . . . . .
N2 N 0.760(8) 0.702(3) 0.080(7) 0.73(7) Uani 1 1 d D . . . .
O1 O 0.8434(7) 0.48321(18) 0.4027(4) 0.0268(10) Uani 1 1 d . . . . .
O2 O 0.6683(8) 0.4133(2) 0.4257(4) 0.0348(12) Uani 1 1 d . . . . .
O1W O 0.7064(8) 0.5847(2) 0.2457(4) 0.0388(13) Uani 1 1 d D . . . .
H11W H 0.585(7) 0.594(3) 0.259(6) 0.047 Uiso 1 1 d D U . . .
H12W H 0.672(12) 0.575(3) 0.177(3) 0.047 Uiso 1 1 d D U . . .
O3 O 0.3327(8) 0.49947(19) 0.3603(4) 0.0292(11) Uani 1 1 d . . . . .
O2W O 0.7766(10) 0.5902(3) 0.5117(5) 0.0495(16) Uani 1 1 d D . . . .
H21W H 0.674(9) 0.578(4) 0.538(7) 0.059 Uiso 1 1 d D U . . .
H22W H 0.889(8) 0.585(4) 0.563(6) 0.059 Uiso 1 1 d D U . . .
O4 O 0.0932(8) 0.5210(2) 0.1956(4) 0.0366(12) Uani 1 1 d . . . . .
O5 O 1.3238(10) 0.6150(2) 0.3117(6) 0.0474(15) Uani 1 1 d . . . . .
O6 O 1.0775(9) 0.6560(2) 0.3861(5) 0.0404(13) Uani 1 1 d . . . . .
Pr1 Pr 1.04301(5) 0.56239(2) 0.38743(3) 0.02123(14) Uani 1 1 d . . . . .

loop_
_atom_site_aniso_label
_atom_site_aniso_U_11
_atom_site_aniso_U_22
_atom_site_aniso_U_33
_atom_site_aniso_U_23
_atom_site_aniso_U_13
_atom_site_aniso_U_12
C1 0.018(3) 0.028(3) 0.019(3) -0.003(3) -0.002(2) 0.002(3)
C2 0.023(3) 0.028(3) 0.019(3) -0.007(3) -0.002(2) -0.004(3)
C3 0.031(4) 0.055(5) 0.033(4) -0.012(4) 0.000(3) 0.010(4)
C4 0.045(4) 0.067(6) 0.036(4) -0.018(4) 0.010(3) 0.019(4)
C5 0.027(3) 0.045(5) 0.024(3) -0.007(3) 0.002(2) 0.003(3)
C6 0.024(3) 0.029(4) 0.022(3) 0.000(3) 0.002(2) 0.000(3)
C7 0.026(3) 0.022(3) 0.022(3) 0.001(2) 0.004(2) 0.003(3)
C8 0.031(3) 0.025(4) 0.046(4) -0.001(3) 0.014(3) 0.003(3)
C9 0.058(5) 0.031(5) 0.098(8) 0.002(5) 0.047(5) 0.000(4)
C10 0.069(8) 0.025(6) 0.064(8) 0.000 0.034(7) 0.000
C11 0.29(4) 0.27(4) 0.18(3) 0.02(3) 0.03(3) 0.06(3)
C12 0.14(2) 0.7(2) 0.17(2) -0.18(6) -0.019(17) 0.10(5)
N1 0.040(4) 0.059(5) 0.024(3) -0.010(3) -0.001(3) 0.013(3)
N2 0.33(5) 0.74(13) 1.21(16) 0.23(10) 0.33(8) -0.20(6)
O1 0.024(2) 0.030(3) 0.024(2) -0.0044(19) 0.0020(17) -0.0043(19)
O2 0.037(3) 0.036(3) 0.025(2) 0.007(2) -0.0055(19) -0.011(2)
O1W 0.028(2) 0.067(4) 0.019(2) -0.004(2) -0.0011(18) 0.018(3)
O3 0.030(2) 0.042(3) 0.016(2) -0.0025(19) 0.0043(17) 0.010(2)
O2W 0.040(3) 0.070(5) 0.045(3) 0.010(3) 0.023(3) 0.017(3)
O4 0.035(3) 0.049(3) 0.023(2) 0.000(2) -0.0004(19) 0.018(2)
O5 0.055(3) 0.026(3) 0.075(4) -0.002(3) 0.045(3) 0.002(3)
O6 0.038(3) 0.025(3) 0.065(4) -0.001(2) 0.026(3) 0.003(2)
Pr1 0.01912(19) 0.0237(3) 0.02044(19) 0.00034(13) 0.00320(13) 0.00170(12)

loop_
_atom_type_symbol
_atom_type_description
_atom_type_scat_dispersion_real
_atom_type_scat_dispersion_imag
_atom_type_scat_source
C C 0.0033 0.0016 'International Tables Vol C Tables 4.2.6.8 and 6.1.1.4'
H H 0.0000 0.0000 'International Tables Vol C Tables 4.2.6.8 and 6.1.1.4'
N N 0.0061 0.0033 'International Tables Vol C Tables 4.2.6.8 and 6.1.1.4'
O O 0.0106 0.0060 'International Tables Vol C Tables 4.2.6.8 and 6.1.1.4'
Pr Pr -0.2180 2.8214 'International Tables Vol C Tables 4.2.6.8 and 6.1.1.4'

loop_
_geom_angle_atom_site_label_1
_geom_angle_atom_site_label_2
_geom_angle_atom_site_label_3
_geom_angle
_geom_angle_site_symmetry_1
_geom_angle_site_symmetry_3
_geom_angle_publ_flag
O2 C1 O1 121.8(5) . . ?
O2 C1 C2 117.8(6) . . ?
O1 C1 C2 119.9(6) . . ?
O2 C1 Pr1 58.4(3) . 3_766 ?
O1 C1 Pr1 63.5(3) . 3_766 ?
C2 C1 Pr1 169.1(5) . 3_766 ?
C3 C2 C6 119.5(6) . . ?
C3 C2 C1 117.3(6) . . ?
C6 C2 C1 123.2(6) . . ?
C2 C3 C4 118.0(7) . . ?
C2 C3 H3 121.0 . . ?
C4 C3 H3 121.0 . . ?
N1 C4 C3 123.8(7) . . ?
N1 C4 H4 118.1 . . ?
C3 C4 H4 118.1 . . ?
N1 C5 C6 123.4(6) . . ?
N1 C5 H5 118.3 . . ?
C6 C5 H5 118.3 . . ?
C5 C6 C2 117.8(6) . . ?
C5 C6 C7 120.3(6) . . ?
C2 C6 C7 121.9(6) . . ?
O4 C7 O3 121.6(6) . . ?
O4 C7 C6 120.1(5) . . ?
O3 C7 C6 118.3(5) . . ?
O4 C7 Pr1 61.9(3) . 1_455 ?
O3 C7 Pr1 59.9(3) . 1_455 ?
C6 C7 Pr1 174.8(5) . 1_455 ?
O6 C8 O5 119.7(7) . . ?
O6 C8 C9 121.8(7) . . ?
O5 C8 C9 118.5(6) . . ?
O6 C8 Pr1 60.3(4) . . ?
O5 C8 Pr1 59.5(4) . . ?
C9 C8 Pr1 176.7(6) . . ?
C10 C9 C8 115.0(7) . . ?
C10 C9 H9A 108.5 . . ?
C8 C9 H9A 108.5 . . ?
C10 C9 H9B 108.5 . . ?
C8 C9 H9B 108.5 . . ?
H9A C9 H9B 107.5 . . ?
C9 C10 C9 114.4(10) 4_575 . ?
C9 C10 H10A 108.7 4_575 . ?
C9 C10 H10A 108.7 . . ?
C9 C10 H10B 108.7 4_575 . ?
C9 C10 H10B 108.7 . . ?
H10A C10 H10B 107.6 . . ?
C12 C11 H11A 109.5 . . ?
C12 C11 H11B 109.4 . . ?
H11A C11 H11B 109.5 . . ?
C12 C11 H11C 109.5 . . ?
H11A C11 H11C 109.5 . . ?
H11B C11 H11C 109.5 . . ?
C12 C12 C11 107(3) 4_575 . ?
C12 C12 N2 124(4) 4_575 . ?
C11 C12 N2 129(5) . . ?
C5 N1 C4 117.5(6) . . ?
C1 O1 Pr1 153.6(4) . . ?
C1 O1 Pr1 91.4(4) . 3_766 ?
Pr1 O1 Pr1 114.93(16) . 3_766 ?
C1 O2 Pr1 96.9(4) . 3_766 ?
Pr1 O1W H11W 128(5) . . ?
Pr1 O1W H12W 125(5) . . ?
H11W O1W H12W 103(7) . . ?
C7 O3 Pr1 93.9(4) . 1_455 ?
Pr1 O2W H21W 138(8) . . ?
Pr1 O2W H22W 79(7) . . ?
H21W O2W H22W 104(7) . . ?
C7 O4 Pr1 92.3(4) . 1_455 ?
C8 O5 Pr1 94.8(4) . . ?
C8 O6 Pr1 94.3(4) . . ?
O1W Pr1 O1 84.50(19) . . ?
O1W Pr1 O2W 75.87(18) . . ?
O1 Pr1 O2W 80.3(2) . . ?
O1W Pr1 O3 126.89(16) . 1_655 ?
O1 Pr1 O3 78.09(15) . 1_655 ?
O2W Pr1 O3 146.23(18) . 1_655 ?
O1W Pr1 O5 99.5(2) . . ?
O1 Pr1 O5 152.71(16) . . ?
O2W Pr1 O5 126.9(2) . . ?
O3 Pr1 O5 78.05(17) 1_655 . ?
O1W Pr1 O6 78.9(2) . . ?
O1 Pr1 O6 154.23(15) . . ?
O2W Pr1 O6 76.6(2) . . ?
O3 Pr1 O6 127.68(16) 1_655 . ?
O5 Pr1 O6 51.12(16) . . ?
O1W Pr1 O4 75.94(16) . 1_655 ?
O1 Pr1 O4 80.48(17) . 1_655 ?
O2W Pr1 O4 147.1(2) . 1_655 ?
O3 Pr1 O4 51.98(14) 1_655 1_655 ?
O5 Pr1 O4 74.46(19) . 1_655 ?
O6 Pr1 O4 113.85(18) . 1_655 ?
O1W Pr1 O2 147.2(2) . 3_766 ?
O1 Pr1 O2 114.75(15) . 3_766 ?
O2W Pr1 O2 81.4(2) . 3_766 ?
O3 Pr1 O2 84.43(16) 1_655 3_766 ?
O5 Pr1 O2 75.75(19) . 3_766 ?
O6 Pr1 O2 73.02(18) . 3_766 ?
O4 Pr1 O2 131.07(17) 1_655 3_766 ?
O1W Pr1 O1 138.65(16) . 3_766 ?
O1 Pr1 O1 65.07(16) . 3_766 ?
O2W Pr1 O1 72.08(17) . 3_766 ?
O3 Pr1 O1 75.37(14) 1_655 3_766 ?
O5 Pr1 O1 120.55(18) . 3_766 ?
O6 Pr1 O1 117.18(17) . 3_766 ?
O4 Pr1 O1 122.04(16) 1_655 3_766 ?
O2 Pr1 O1 49.70(15) 3_766 3_766 ?
O1W Pr1 C7 101.50(17) . 1_655 ?
O1 Pr1 C7 79.16(17) . 1_655 ?
O2W Pr1 C7 159.5(2) . 1_655 ?
O3 Pr1 C7 26.19(15) 1_655 1_655 ?
O5 Pr1 C7 73.58(18) . 1_655 ?
O6 Pr1 C7 123.30(17) . 1_655 ?
O4 Pr1 C7 25.83(16) 1_655 1_655 ?
O2 Pr1 C7 107.84(18) 3_766 1_655 ?
O1 Pr1 C7 99.52(16) 3_766 1_655 ?
O1W Pr1 C8 89.8(2) . . ?
O1 Pr1 C8 173.48(18) . . ?
O2W Pr1 C8 101.5(2) . . ?
O3 Pr1 C8 102.92(18) 1_655 . ?
O5 Pr1 C8 25.75(18) . . ?
O6 Pr1 C8 25.39(17) . . ?
O4 Pr1 C8 95.0(2) 1_655 . ?
O2 Pr1 C8 71.76(19) 3_766 . ?
O1 Pr1 C8 121.44(19) 3_766 . ?
C7 Pr1 C8 98.86(19) 1_655 . ?
O1W Pr1 C1 150.43(16) . 3_766 ?
O1 Pr1 C1 90.18(17) . 3_766 ?
O2W Pr1 C1 74.56(18) . 3_766 ?
O3 Pr1 C1 79.85(16) 1_655 3_766 ?
O5 Pr1 C1 98.5(2) . 3_766 ?
O6 Pr1 C1 94.57(19) . 3_766 ?
O4 Pr1 C1 131.83(16) 1_655 3_766 ?
O2 Pr1 C1 24.62(17) 3_766 3_766 ?
O1 Pr1 C1 25.11(16) 3_766 3_766 ?
C7 Pr1 C1 106.02(17) 1_655 3_766 ?
C8 Pr1 C1 96.3(2) . 3_766 ?
O1W Pr1 H22W 94.8(14) . . ?
O1 Pr1 H22W 83(2) . . ?
O2W Pr1 H22W 18.9(14) . . ?
O3 Pr1 H22W 131.3(15) 1_655 . ?
O5 Pr1 H22W 123(2) . . ?
O6 Pr1 H22W 79(2) . . ?
O4 Pr1 H22W 161.7(19) 1_655 . ?
O2 Pr1 H22W 63.8(9) 3_766 . ?
O1 Pr1 H22W 56.0(15) 3_766 . ?
C7 Pr1 H22W 154(2) 1_655 . ?
C8 Pr1 H22W 101(2) . . ?
C1 Pr1 H22W 55.6(6) 3_766 . ?

loop_
_geom_bond_atom_site_label_1
_geom_bond_atom_site_label_2
_geom_bond_distance
_geom_bond_site_symmetry_2
_geom_bond_publ_flag
C1 O2 1.248(8) . ?
C1 O1 1.263(8) . ?
C1 C2 1.513(8) . ?
C1 Pr1 2.974(6) 3_766 ?
C2 C3 1.380(10) . ?
C2 C6 1.397(9) . ?
C3 C4 1.384(10) . ?
C3 H3 0.9300 . ?
C4 N1 1.336(10) . ?
C4 H4 0.9300 . ?
C5 N1 1.336(9) . ?
C5 C6 1.386(9) . ?
C5 H5 0.9300 . ?
C6 C7 1.485(9) . ?
C7 O4 1.255(8) . ?
C7 O3 1.273(7) . ?
C7 Pr1 2.878(6) 1_455 ?
C8 O6 1.242(8) . ?
C8 O5 1.259(9) . ?
C8 C9 1.501(11) . ?
C8 Pr1 2.888(7) . ?
C9 C10 1.494(10) . ?
C9 H9A 0.9700 . ?
C9 H9B 0.9700 . ?
C10 H10A 0.9700 . ?
C10 H10B 0.9700 . ?
C11 C12 1.48(5) . ?
C11 H11A 0.9600 . ?
C11 H11B 0.9600 . ?
C11 H11C 0.9600 . ?
C12 C12 1.25(12) 4_575 ?
C12 N2 1.20(8) . ?
O1 Pr1 2.464(5) . ?
O1 Pr1 2.661(5) 3_766 ?
O2 Pr1 2.553(5) 3_766 ?
O1W Pr1 2.401(4) . ?
O1W H11W 0.82(5) . ?
O1W H12W 0.82(2) . ?
O3 Pr1 2.495(5) 1_455 ?
O2W Pr1 2.477(5) . ?
O2W H21W 0.81(7) . ?
O2W H22W 0.81(6) . ?
O4 Pr1 2.539(5) 1_455 ?
O5 Pr1 2.496(5) . ?
O6 Pr1 2.516(6) . ?
Pr1 H22W 2.46(9) . ?

loop_
_geom_torsion_atom_site_label_1
_geom_torsion_atom_site_label_2
_geom_torsion_atom_site_label_3
_geom_torsion_atom_site_label_4
_geom_torsion
_geom_torsion_site_symmetry_1
_geom_torsion_site_symmetry_2
_geom_torsion_site_symmetry_3
_geom_torsion_site_symmetry_4
_geom_torsion_publ_flag
O2 C1 C2 C3 -84.6(8) . . . . ?
O1 C1 C2 C3 88.0(9) . . . . ?
Pr1 C1 C2 C3 -17(3) 3_766 . . . ?
O2 C1 C2 C6 93.3(8) . . . . ?
O1 C1 C2 C6 -94.1(8) . . . . ?
Pr1 C1 C2 C6 161(2) 3_766 . . . ?
C6 C2 C3 C4 -0.8(12) . . . . ?
C1 C2 C3 C4 177.2(8) . . . . ?
C2 C3 C4 N1 -1.5(15) . . . . ?
N1 C5 C6 C2 -1.3(12) . . . . ?
N1 C5 C6 C7 178.1(7) . . . . ?
C3 C2 C6 C5 2.1(11) . . . . ?
C1 C2 C6 C5 -175.8(7) . . . . ?
C3 C2 C6 C7 -177.3(7) . . . . ?
C1 C2 C6 C7 4.9(10) . . . . ?
C5 C6 C7 O4 -8.3(10) . . . . ?
C2 C6 C7 O4 171.1(7) . . . . ?
C5 C6 C7 O3 172.7(7) . . . . ?
C2 C6 C7 O3 -7.9(10) . . . . ?
O6 C8 C9 C10 -3.5(15) . . . . ?
O5 C8 C9 C10 175.7(10) . . . . ?
C8 C9 C10 C9 -175.1(7) . . . 4_575 ?
C6 C5 N1 C4 -0.8(13) . . . . ?
C3 C4 N1 C5 2.3(15) . . . . ?
O2 C1 O1 Pr1 -177.7(6) . . . . ?
C2 C1 O1 Pr1 10.1(13) . . . . ?
Pr1 C1 O1 Pr1 178.3(10) 3_766 . . . ?
O2 C1 O1 Pr1 4.0(6) . . . 3_766 ?
C2 C1 O1 Pr1 -168.2(5) . . . 3_766 ?
O1 C1 O2 Pr1 -4.2(7) . . . 3_766 ?
C2 C1 O2 Pr1 168.2(5) . . . 3_766 ?
O4 C7 O3 Pr1 -4.6(7) . . . 1_455 ?
C6 C7 O3 Pr1 174.4(5) . . . 1_455 ?
O3 C7 O4 Pr1 4.5(7) . . . 1_455 ?
C6 C7 O4 Pr1 -174.5(5) . . . 1_455 ?
O6 C8 O5 Pr1 -3.7(8) . . . . ?
C9 C8 O5 Pr1 177.0(7) . . . . ?
O5 C8 O6 Pr1 3.6(8) . . . . ?
C9 C8 O6 Pr1 -177.1(8) . . . . ?
